data_7711031
loop_
_publ_author_name
'Gutierrez Suburu, Matias E.'
'Maisuls, Iv\'an'
'K\"osters, Jutta'
'Strassert, Cristian A.'

_publ_section_title
;
 Room-temperature luminescence from Pd(ii) and Pt(ii) complexes: from
 mechanochromic crystals to flexible polymer matrices
;
_journal_name_full 'Dalton Transactions'
_journal_paper_doi 10.1039/D2DT01693A
_journal_year 2022
_chemical_formula_sum 'C63 H52 Cl2 N6 O6 Pt2'
_chemical_formula_weight 1450.180
_space_group_IT_number 2
_space_group_name_Hall '-P 1'
_space_group_name_H-M_alt 'P -1'
_symmetry_Int_Tables_number 2
_symmetry_space_group_name_Hall '-P 1'
_symmetry_space_group_name_H-M 'P -1'
_audit_creation_date 2019-10-07
_audit_creation_method SHELXL-2014/7
_audit_update_record
;
2022-03-28 deposited with the CCDC.	2022-07-18 downloaded from the CCDC.
;
_cell_angle_alpha 107.524(1)
_cell_angle_beta 104.817(1)
_cell_angle_gamma 92.049(1)
_cell_formula_units_Z 2
_cell_length_a 13.3920(3)
_cell_length_b 14.5002(4)
_cell_length_c 14.6064(4)
_cell_volume 2595.16(12)
_refine_ls_R_factor_all 0.028
_cod_data_source_file d2dt01693a2.cif
_cod_data_source_block Qa2_sadp-1_a
_cod_original_cell_volume 2595.2(1)
_cod_original_sg_symbol_Hall -P_1
_cod_database_code 7711031

loop_
_symmetry_equiv_pos_site_id
_symmetry_equiv_pos_as_xyz
1 x,y,z
2 -x,-y,-z

loop_
_atom_site_aniso_label
_atom_site_aniso_U_11
_atom_site_aniso_U_22
_atom_site_aniso_U_33
_atom_site_aniso_U_12
_atom_site_aniso_U_13
_atom_site_aniso_U_23
Pt1 0.01404(5) 0.00937(5) 0.01285(5) 0.00170(3) 0.00646(4) 0.00239(3)
N1 0.0165(10) 0.0146(10) 0.0135(9) 0.0029(8) 0.0060(8) 0.0017(7)
N2 0.0165(10) 0.0114(9) 0.0158(9) 0.0007(7) 0.0069(8) 0.0009(7)
N3 0.0163(10) 0.0113(9) 0.0134(9) 0.0012(7) 0.0067(8) 0.0034(7)
O1 0.0282(10) 0.0205(9) 0.0206(9) 0.0089(8) 0.0077(8) 0.0088(7)
O2 0.0215(9) 0.0119(8) 0.0153(8) -0.0013(7) 0.0042(7) 0.0004(6)
O3 0.0247(10) 0.0305(11) 0.0139(8) -0.0030(8) 0.0044(8) 0.0069(7)
C1 0.0162(12) 0.0115(11) 0.0202(11) -0.0001(9) 0.0073(10) 0.0021(9)
C2 0.0273(14) 0.0136(12) 0.0241(13) 0.0061(10) 0.0110(12) 0.0025(10)
C3 0.0334(16) 0.0161(12) 0.0203(12) 0.0043(11) 0.0123(12) -0.0018(10)
C4 0.0298(15) 0.0189(13) 0.0174(12) 0.0039(11) 0.0084(11) 0.0011(10)
C5 0.0164(12) 0.0150(11) 0.0179(11) 0.0019(9) 0.0084(10) 0.0024(9)
C6 0.0174(12) 0.0113(10) 0.0160(11) 0.0003(8) 0.0087(9) 0.0040(8)
C7 0.0175(12) 0.0169(12) 0.0167(11) 0.0009(9) 0.0047(10) 0.0049(9)
C8 0.0182(12) 0.0198(12) 0.0228(12) 0.0056(10) 0.008(1) 0.0106(10)
C9 0.0203(12) 0.0146(11) 0.0184(11) 0.0049(9) 0.0083(10) 0.0066(9)
C10 0.0184(12) 0.0117(10) 0.0148(10) 0.0016(9) 0.0087(9) 0.0062(8)
C11 0.0132(11) 0.0194(12) 0.0196(11) 0.0012(9) 0.0053(10) 0.0063(9)
C12 0.0172(12) 0.0154(12) 0.0249(13) 0.0055(9) 0.0044(10) 0.0058(10)
C13 0.0220(13) 0.0133(12) 0.0247(13) 0.005(1) 0.0083(11) 0.0036(10)
C14 0.0139(11) 0.0145(11) 0.0209(12) 0.0011(9) 0.007(1) 0.0035(9)
C15 0.0126(11) 0.0120(11) 0.0187(11) 0.0032(8) 0.0062(9) 0.0051(9)
C16 0.0151(11) 0.0136(11) 0.0197(11) 0.0018(9) 0.0071(10) 0.0026(9)
C17 0.0169(11) 0.0098(10) 0.014(1) 0.0012(8) 0.0089(9) 0.0033(8)
C18 0.0171(12) 0.0134(11) 0.0133(10) 0.0022(9) 0.0074(9) 0.0048(8)
C19 0.0256(13) 0.0122(11) 0.0158(11) 0.0057(9) 0.010(1) 0.0057(9)
C20 0.0260(13) 0.0116(11) 0.0150(11) 0.0023(9) 0.0118(10) 0.0021(8)
C21 0.0192(12) 0.0150(11) 0.0137(10) -0.0012(9) 0.0068(10) 0.0044(9)
C22 0.0194(12) 0.0122(11) 0.0166(11) 0.0022(9) 0.0089(10) 0.0041(9)
C23 0.0159(11) 0.0157(11) 0.0128(10) 0.0004(9) 0.0058(9) 0.0012(8)
C24 0.0168(12) 0.0204(12) 0.0154(11) -0.0061(9) 0.004(1) -0.0001(9)
C25 0.0202(13) 0.0232(13) 0.0172(11) -0.0067(10) 0.0065(10) 0.0044(10)
C26 0.0194(12) 0.0205(12) 0.0138(11) 0.0001(9) 0.0058(10) 0.0044(9)
C27 0.0157(12) 0.0163(12) 0.0173(11) -0.0037(9) 0.0033(10) 0.0006(9)
C28 0.0177(12) 0.0173(12) 0.0165(11) -0.0025(9) 0.0053(10) 0.0044(9)
C29 0.0239(14) 0.0355(16) 0.0145(12) -0.0031(12) 0.0005(11) 0.0057(11)
C30 0.0314(15) 0.0233(14) 0.0273(14) 0.0085(11) 0.0102(12) 0.0140(11)
C31 0.0269(14) 0.0137(12) 0.0177(11) -0.0019(10) 0.0064(11) 0.0020(9)
Pt1A 0.01270(5) 0.00921(4) 0.00890(4) 0.00100(3) 0.00350(3) 0.00257(3)
N1A 0.0136(9) 0.0128(9) 0.0103(8) -0.0016(7) 0.0026(8) 0.0029(7)
N2A 0.0136(9) 0.0110(9) 0.0108(8) 0.0005(7) 0.0029(8) 0.0032(7)
N3A 0.0158(10) 0.0103(9) 0.0109(8) 0.0003(7) 0.0049(8) 0.0032(7)
O1A 0.0308(11) 0.0306(11) 0.0169(9) 0.0033(8) 0.0013(8) 0.0130(8)
O2A 0.0181(9) 0.0253(10) 0.0142(8) -0.0051(7) -0.0013(7) 0.0047(7)
O3A 0.0199(9) 0.0149(8) 0.0133(8) 0.0004(7) -0.0010(7) 0.0024(6)
C1A 0.0162(11) 0.0126(11) 0.013(1) 0.0022(8) 0.0051(9) 0.0038(8)
C2A 0.0144(11) 0.0211(12) 0.0165(11) -0.0013(9) 0.005(1) 0.0071(9)
C3A 0.0196(12) 0.0230(13) 0.012(1) -0.0002(10) 0.0052(10) 0.0074(9)
C4A 0.0182(12) 0.0177(11) 0.011(1) -0.0008(9) 0.0020(9) 0.0046(8)
C5A 0.0160(11) 0.0101(10) 0.0139(10) 0.0012(8) 0.0057(9) 0.0039(8)
C6A 0.0169(12) 0.0094(10) 0.0122(10) -0.0008(8) 0.0038(9) 0.0016(8)
C7A 0.0164(12) 0.0143(11) 0.0138(10) -0.0007(9) 0.0039(9) 0.0015(8)
C8A 0.0159(12) 0.0177(12) 0.0184(11) -0.0027(9) 0.0068(10) 0.0014(9)
C9A 0.0211(13) 0.0178(12) 0.0140(11) -0.0021(9) 0.0077(10) 0.0041(9)
C10A 0.0209(12) 0.0093(10) 0.0109(10) -0.0002(8) 0.0070(9) 0.0012(8)
C11A 0.0317(15) 0.0137(11) 0.0114(10) 0.0057(10) 0.0042(10) 0.0041(9)
C12A 0.0356(16) 0.0145(12) 0.0125(11) -0.0004(10) 0.0070(11) 0.0050(9)
C13A 0.0275(14) 0.0124(11) 0.0149(11) -0.0031(9) 0.0075(10) 0.0028(9)
C14A 0.0210(12) 0.0104(10) 0.0108(10) 0.0002(9) 0.0049(9) 0.0007(8)
C15A 0.0194(12) 0.0088(10) 0.0115(10) 0.0039(8) 0.0050(9) 0.0016(8)
C16A 0.0208(12) 0.0120(11) 0.0124(10) 0.0025(9) 0.0036(9) 0.0027(8)
C17A 0.0143(11) 0.0117(10) 0.0125(10) 0.0029(8) 0.0040(9) 0.0031(8)
C18A 0.0141(11) 0.0124(11) 0.0137(10) 0.0010(8) 0.0053(9) 0.0034(8)
C19A 0.0175(12) 0.0202(12) 0.0164(11) 0.0003(9) 0.0058(10) 0.0076(9)
C20A 0.0132(11) 0.0215(13) 0.0175(11) -0.0015(9) 0.0012(10) 0.0059(9)
C21A 0.0136(11) 0.0158(11) 0.0145(10) 0.0018(9) 0.0011(9) 0.0027(9)
C22A 0.0162(11) 0.0144(11) 0.0147(11) 0.0035(9) 0.0051(9) 0.0053(9)
C23A 0.0138(11) 0.0131(11) 0.0105(10) 0.0009(8) 0.0029(9) 0.0035(8)
C24A 0.0123(11) 0.0144(11) 0.0164(11) 0.0026(8) 0.0041(9) 0.0056(9)
C25A 0.0168(12) 0.0113(11) 0.0168(11) 0.0009(9) 0.0047(10) 0.0033(8)
C26A 0.0149(11) 0.0140(11) 0.0109(10) -0.0006(8) 0.0052(9) 0.0036(8)
C27A 0.0138(11) 0.0138(11) 0.015(1) 0.0023(8) 0.0051(9) 0.0058(8)
C28A 0.0162(11) 0.0126(11) 0.0117(10) 0.0003(8) 0.0049(9) 0.0015(8)
C29A 0.0173(12) 0.0227(13) 0.0168(11) -0.0014(10) -0.0006(10) 0.0078(10)
C30A 0.0273(16) 0.0474(19) 0.0236(14) 0.0069(14) 0.0000(12) 0.0179(13)
C31A 0.0163(12) 0.0239(13) 0.0187(12) -0.002(1) 0.0004(10) 0.0034(10)
C1L 0.0296(16) 0.0219(14) 0.0303(15) 0.0034(11) 0.0085(13) 0.0073(11)
Cl1L 0.0754(7) 0.0254(4) 0.0239(3) 0.0030(4) 0.0067(4) 0.0097(3)
Cl2L 0.0530(5) 0.0239(4) 0.0287(4) 0.0088(3) 0.0037(4) 0.0025(3)

loop_
_atom_site_label
_atom_site_type_symbol
_atom_site_fract_x
_atom_site_fract_y
_atom_site_fract_z
_atom_site_occupancy
_atom_site_symmetry_multiplicity
_atom_site_Wyckoff_symbol
_atom_site_attached_hydrogens
_atom_site_calc_flag
_atom_site_thermal_displace_type
_atom_site_U_iso_or_equiv
Pt1 Pt 0.2188(0) 0.6215(0) 0.1598(0) 1.000 2 i ? d Uani 0.01183(3)
N1 N 0.0838(2) 0.5858(2) -0.0739(2) 1.000 2 i ? d Uani 0.0152(4)
N2 N 0.1946(2) 0.5079(1) 0.0296(2) 1.000 2 i ? d Uani 0.0150(4)
N3 N 0.1148(2) 0.6970(1) 0.0923(2) 1.000 2 i ? d Uani 0.0133(4)
O1 O 0.3798(2) 0.4564(1) 0.4432(1) 1.000 2 i ? d Uani 0.0223(4)
O2 O 0.4160(2) 0.8963(1) 0.5139(1) 1.000 2 i ? d Uani 0.0174(4)
O3 O -0.0424(2) 0.6115(2) -0.4596(1) 1.000 2 i ? d Uani 0.0234(4)
C1 C 0.2505(2) 0.4320(2) 0.0400(2) 1.000 2 i ? d Uani 0.0163(5)
C2 C 0.2621(2) 0.3603(2) -0.0427(2) 1.000 2 i ? d Uani 0.0217(5)
H2 H 0.3011 0.3091 -0.0353 1.000 2 i ? calc Uiso 0.02600
C3 C 0.2145(2) 0.3660(2) -0.1368(2) 1.000 2 i ? d Uani 0.0241(6)
H3 H 0.2228 0.3189 -0.1939 1.000 2 i ? calc Uiso 0.02900
C4 C 0.1556(2) 0.4394(2) -0.1475(2) 1.000 2 i ? d Uani 0.0228(5)
H4 H 0.1220 0.4417 -0.2116 1.000 2 i ? calc Uiso 0.02700
C5 C 0.1459(2) 0.5115(2) -0.0618(2) 1.000 2 i ? d Uani 0.0164(5)
C6 C 0.0541(2) 0.6613(2) -0.0025(2) 1.000 2 i ? d Uani 0.0142(4)
C7 C -0.0373(2) 0.7010(2) -0.0331(2) 1.000 2 i ? d Uani 0.0172(5)
H7 H -0.0804 0.6753 -0.0990 1.000 2 i ? calc Uiso 0.02100
C8 C -0.0633(2) 0.7787(2) 0.0351(2) 1.000 2 i ? d Uani 0.0189(5)
H8 H -0.1256 0.8048 0.0160 1.000 2 i ? calc Uiso 0.02300
C9 C 0.0016(2) 0.8182(2) 0.1312(2) 1.000 2 i ? d Uani 0.0168(5)
H9 H -0.0146 0.8727 0.1767 1.000 2 i ? calc Uiso 0.02000
C10 C 0.0904(2) 0.7765(2) 0.1593(2) 1.000 2 i ? d Uani 0.0137(4)
C11 C 0.3540(2) 0.4452(2) 0.3432(2) 1.000 2 i ? d Uani 0.0173(5)
C12 C 0.3537(2) 0.3583(2) 0.2694(2) 1.000 2 i ? d Uani 0.0196(5)
H12 H 0.3732 0.3027 0.2865 1.000 2 i ? calc Uiso 0.02300
C13 C 0.3244(2) 0.3548(2) 0.1701(2) 1.000 2 i ? d Uani 0.0201(5)
H13 H 0.3256 0.2968 0.1197 1.000 2 i ? calc Uiso 0.02400
C14 C 0.2930(2) 0.4367(2) 0.1440(2) 1.000 2 i ? d Uani 0.0165(5)
C15 C 0.2920(2) 0.5262(2) 0.2186(2) 1.000 2 i ? d Uani 0.0140(4)
C16 C 0.3240(2) 0.5281(2) 0.3179(2) 1.000 2 i ? d Uani 0.0164(5)
H16 H 0.3255 0.5863 0.3691 1.000 2 i ? calc Uiso 0.02000
C17 C 0.2434(2) 0.7440(2) 0.2756(2) 1.000 2 i ? d Uani 0.0128(4)
C18 C 0.1682(2) 0.8087(2) 0.2571(2) 1.000 2 i ? d Uani 0.0139(4)
C19 C 0.1738(2) 0.9001(2) 0.3270(2) 1.000 2 i ? d Uani 0.0167(5)
H19 H 0.1223 0.9406 0.3144 1.000 2 i ? calc Uiso 0.02000
C20 C 0.2549(2) 0.9322(2) 0.4156(2) 1.000 2 i ? d Uani 0.0169(5)
H20 H 0.2583 0.9937 0.4628 1.000 2 i ? calc Uiso 0.02000
C21 C 0.3309(2) 0.8711(2) 0.4325(2) 1.000 2 i ? d Uani 0.0156(5)
C22 C 0.3235(2) 0.7777(2) 0.3637(2) 1.000 2 i ? d Uani 0.0154(5)
H22 H 0.3742 0.7369 0.3778 1.000 2 i ? calc Uiso 0.01900
C23 C 0.0477(2) 0.5887(2) -0.1757(2) 1.000 2 i ? d Uani 0.0152(5)
C24 C 0.1092(2) 0.6456(2) -0.2065(2) 1.000 2 i ? d Uani 0.0192(5)
H24 H 0.1728 0.6799 -0.1625 1.000 2 i ? calc Uiso 0.02300
C25 C 0.0765(2) 0.6517(2) -0.3019(2) 1.000 2 i ? d Uani 0.0207(5)
H25 H 0.1176 0.6908 -0.3227 1.000 2 i ? calc Uiso 0.02500
C26 C -0.0171(2) 0.6001(2) -0.3673(2) 1.000 2 i ? d Uani 0.0180(5)
C27 C -0.0781(2) 0.5414(2) -0.3371(2) 1.000 2 i ? d Uani 0.0180(5)
H27 H -0.1410 0.5057 -0.3813 1.000 2 i ? calc Uiso 0.02200
C28 C -0.0446(2) 0.5364(2) -0.2406(2) 1.000 2 i ? d Uani 0.0175(5)
H28 H -0.0852 0.4972 -0.2194 1.000 2 i ? calc Uiso 0.02100
C29 C -0.1405(2) 0.5644(2) -0.5275(2) 1.000 2 i ? d Uani 0.0263(6)
H29A H -0.1417 0.4944 -0.5430 1.000 2 i ? calc Uiso 0.03900
H29B H -0.1508 0.5810 -0.5885 1.000 2 i ? calc Uiso 0.03900
H29C H -0.1957 0.5857 -0.4971 1.000 2 i ? calc Uiso 0.03900
C30 C 0.4181(2) 0.3762(2) 0.4729(2) 1.000 2 i ? d Uani 0.0254(6)
H30A H 0.3637 0.3214 0.4458 1.000 2 i ? calc Uiso 0.03800
H30B H 0.4393 0.3949 0.5453 1.000 2 i ? calc Uiso 0.03800
H30C H 0.4774 0.3578 0.4478 1.000 2 i ? calc Uiso 0.03800
C31 C 0.4296(2) 0.9940(2) 0.5803(2) 1.000 2 i ? d Uani 0.0203(5)
H31A H 0.4243 1.0390 0.5424 1.000 2 i ? calc Uiso 0.03000
H31B H 0.4975 1.0075 0.6287 1.000 2 i ? calc Uiso 0.03000
H31C H 0.3760 1.0018 0.6151 1.000 2 i ? calc Uiso 0.03000
Pt1A Pt 0.3301(0) 0.0932(0) 0.9239(0) 1.000 2 i ? d Uani 0.01027(3)
N1A N 0.5194(2) 0.1471(1) 1.1351(1) 1.000 2 i ? d Uani 0.0127(4)
N2A N 0.3435(2) 0.0688(1) 1.0574(1) 1.000 2 i ? d Uani 0.0120(4)
N3A N 0.4797(2) 0.1588(1) 0.9692(1) 1.000 2 i ? d Uani 0.0122(4)
O1A O 0.1777(2) 0.1683(2) 0.5666(1) 1.000 2 i ? d Uani 0.0259(4)
O2A O -0.0314(2) -0.1280(1) 0.6836(1) 1.000 2 i ? d Uani 0.0209(4)
O3A O 0.8054(1) 0.3290(1) 1.5077(1) 1.000 2 i ? d Uani 0.0177(4)
C1A C 0.2543(2) 0.0232(2) 1.0624(2) 1.000 2 i ? d Uani 0.0138(4)
C2A C 0.2459(2) 0.0123(2) 1.1510(2) 1.000 2 i ? d Uani 0.0171(5)
H2A H 0.1849 -0.0193 1.1540 1.000 2 i ? calc Uiso 0.02000
C3A C 0.3301(2) 0.0492(2) 1.2355(2) 1.000 2 i ? d Uani 0.0177(5)
H3A H 0.3260 0.0427 1.2965 1.000 2 i ? calc Uiso 0.02100
C4A C 0.4191(2) 0.0951(2) 1.2310(2) 1.000 2 i ? d Uani 0.0161(5)
H4A H 0.4752 0.1211 1.2888 1.000 2 i ? calc Uiso 0.01900
C5A C 0.4257(2) 0.1029(2) 1.1385(2) 1.000 2 i ? d Uani 0.0130(4)
C6A C 0.5501(2) 0.1610(2) 1.0543(2) 1.000 2 i ? d Uani 0.0134(4)
C7A C 0.6566(2) 0.1796(2) 1.0652(2) 1.000 2 i ? d Uani 0.0157(5)
H7A H 0.7062 0.1777 1.1229 1.000 2 i ? calc Uiso 0.01900
C8A C 0.6877(2) 0.2008(2) 0.9900(2) 1.000 2 i ? d Uani 0.0181(5)
H8A H 0.7591 0.2130 0.9966 1.000 2 i ? calc Uiso 0.02200
C9A C 0.6151(2) 0.2044(2) 0.9051(2) 1.000 2 i ? d Uani 0.0174(5)
H9A H 0.6361 0.2217 0.8552 1.000 2 i ? calc Uiso 0.02100
C10A C 0.5110(2) 0.1819(2) 0.8953(2) 1.000 2 i ? d Uani 0.0137(4)
C11A C 0.2571(2) 0.1695(2) 0.6490(2) 1.000 2 i ? d Uani 0.0192(5)
C12A C 0.3533(2) 0.2133(2) 0.6555(2) 1.000 2 i ? d Uani 0.0207(5)
H12A H 0.3614 0.2400 0.6063 1.000 2 i ? calc Uiso 0.02500
C13A C 0.4374(2) 0.2172(2) 0.7353(2) 1.000 2 i ? d Uani 0.0185(5)
H13A H 0.5031 0.2466 0.7403 1.000 2 i ? calc Uiso 0.02200
C14A C 0.4249(2) 0.1777(2) 0.8086(2) 1.000 2 i ? d Uani 0.0147(4)
C15A C 0.3266(2) 0.1338(2) 0.8041(2) 1.000 2 i ? d Uani 0.0134(4)
C16A C 0.2428(2) 0.1319(2) 0.7226(2) 1.000 2 i ? d Uani 0.0155(5)
H16A H 0.1760 0.1048 0.7176 1.000 2 i ? calc Uiso 0.01900
C17A C 0.1939(2) 0.0113(2) 0.8850(2) 1.000 2 i ? d Uani 0.0129(4)
C18A C 0.1736(2) -0.0123(2) 0.9666(2) 1.000 2 i ? d Uani 0.0133(4)
C19A C 0.0828(2) -0.0708(2) 0.9537(2) 1.000 2 i ? d Uani 0.0175(5)
H19A H 0.0701 -0.0837 1.0093 1.000 2 i ? calc Uiso 0.02100
C20A C 0.0111(2) -0.1103(2) 0.8612(2) 1.000 2 i ? d Uani 0.0181(5)
H20A H -0.0502 -0.1489 0.8536 1.000 2 i ? calc Uiso 0.02200
C21A C 0.0318(2) -0.0915(2) 0.7794(2) 1.000 2 i ? d Uani 0.0157(5)
C22A C 0.1220(2) -0.0326(2) 0.7917(2) 1.000 2 i ? d Uani 0.0147(4)
H22A H 0.1349 -0.0219 0.7351 1.000 2 i ? calc Uiso 0.01800
C23A C 0.5959(2) 0.1912(2) 1.2318(2) 1.000 2 i ? d Uani 0.0127(4)
C24A C 0.5983(2) 0.2897(2) 1.2810(2) 1.000 2 i ? d Uani 0.0142(4)
H24A H 0.5524 0.3267 1.2511 1.000 2 i ? calc Uiso 0.01700
C25A C 0.6680(2) 0.3334(2) 1.3740(2) 1.000 2 i ? d Uani 0.0153(4)
H25A H 0.6686 0.3998 1.4082 1.000 2 i ? calc Uiso 0.01800
C26A C 0.7378(2) 0.2785(2) 1.4173(2) 1.000 2 i ? d Uani 0.0131(4)
C27A C 0.7358(2) 0.1801(2) 1.3673(2) 1.000 2 i ? d Uani 0.0137(4)
H27A H 0.7826 0.1430 1.3962 1.000 2 i ? calc Uiso 0.01600
C28A C 0.6641(2) 0.1365(2) 1.2743(2) 1.000 2 i ? d Uani 0.0139(4)
H28A H 0.6622 0.0699 1.2405 1.000 2 i ? calc Uiso 0.01700
C29A C 0.8872(2) 0.2804(2) 1.5488(2) 1.000 2 i ? d Uani 0.0197(5)
H29D H 0.8578 0.2257 1.5627 1.000 2 i ? calc Uiso 0.03000
H29E H 0.9324 0.3254 1.6104 1.000 2 i ? calc Uiso 0.03000
H29F H 0.9271 0.2571 1.5014 1.000 2 i ? calc Uiso 0.03000
C30A C 0.0809(3) 0.1138(3) 0.5501(2) 1.000 2 i ? d Uani 0.0326(7)
H30D H 0.0921 0.0482 0.5507 1.000 2 i ? calc Uiso 0.04900
H30E H 0.0351 0.1110 0.4858 1.000 2 i ? calc Uiso 0.04900
H30F H 0.0493 0.1449 0.6026 1.000 2 i ? calc Uiso 0.04900
C31A C -0.1268(2) -0.1863(2) 0.6672(2) 1.000 2 i ? d Uani 0.0214(5)
H31D H -0.1119 -0.2412 0.6912 1.000 2 i ? calc Uiso 0.03200
H31E H -0.1625 -0.2099 0.5963 1.000 2 i ? calc Uiso 0.03200
H31F H -0.1706 -0.1472 0.7030 1.000 2 i ? calc Uiso 0.03200
C1L C 0.5537(2) 0.5239(2) 0.1529(2) 1.000 2 i ? d Uani 0.0275(6)
H1L1 H 0.4806 0.5237 0.1531 1.000 2 i ? calc Uiso 0.03300
H1L2 H 0.5736 0.5811 0.1361 1.000 2 i ? calc Uiso 0.03300
Cl1L Cl 0.6320(1) 0.5312(1) 0.2729(1) 1.000 2 i ? d Uani 0.0427(2)
Cl2L Cl 0.5683(1) 0.4175(1) 0.0622(1) 1.000 2 i ? d Uani 0.03797(19)

loop_
_atom_type_symbol
_atom_type_oxidation_number
_atom_type_radius_bond
Pt ? ?
N ? ?
O ? ?
C ? ?
H ? ?
Cl ? ?

loop_
_geom_angle_atom_site_label_1
_geom_angle_atom_site_label_2
_geom_angle_atom_site_label_3
_geom_angle_site_symmetry_1
_geom_angle_site_symmetry_2
_geom_angle_site_symmetry_3
_geom_angle
_geom_angle_publ_flag
C17 Pt1 C15 . . . 104.18(10) no
C17 Pt1 N3 . . . 82.25(9) no
C15 Pt1 N3 . . . 166.98(9) no
C17 Pt1 N2 . . . 172.20(9) no
C15 Pt1 N2 . . . 82.31(9) no
N3 Pt1 N2 . . . 92.27(8) no
C5 N1 C6 . . . 130.6(2) no
C5 N1 C23 . . . 115.28(19) no
C6 N1 C23 . . . 114.07(19) no
C5 N2 C1 . . . 120.5(2) no
C5 N2 Pt1 . . . 124.69(16) no
C1 N2 Pt1 . . . 113.68(16) no
C6 N3 C10 . . . 120.3(2) no
C6 N3 Pt1 . . . 124.15(16) no
C10 N3 Pt1 . . . 113.16(15) no
C11 O1 C30 . . . 117.3(2) no
C21 O2 C31 . . . 116.32(19) no
C26 O3 C29 . . . 117.5(2) no
N2 C1 C2 . . . 121.0(2) no
N2 C1 C14 . . . 113.2(2) no
C2 C1 C14 . . . 125.8(2) no
C1 C2 C3 . . . 118.2(2) no
C1 C2 H2 . . . 120.90 no
C3 C2 H2 . . . 120.90 no
C4 C3 C2 . . . 120.8(2) no
C4 C3 H3 . . . 119.60 no
C2 C3 H3 . . . 119.60 no
C3 C4 C5 . . . 119.5(3) no
C3 C4 H4 . . . 120.20 no
C5 C4 H4 . . . 120.20 no
N2 C5 C4 . . . 119.9(2) no
N2 C5 N1 . . . 121.2(2) no
C4 C5 N1 . . . 118.9(2) no
N3 C6 C7 . . . 120.5(2) no
N3 C6 N1 . . . 120.6(2) no
C7 C6 N1 . . . 118.8(2) no
C8 C7 C6 . . . 119.0(2) no
C8 C7 H7 . . . 120.50 no
C6 C7 H7 . . . 120.50 no
C9 C8 C7 . . . 120.4(2) no
C9 C8 H8 . . . 119.80 no
C7 C8 H8 . . . 119.80 no
C10 C9 C8 . . . 119.1(2) no
C10 C9 H9 . . . 120.50 no
C8 C9 H9 . . . 120.50 no
C9 C10 N3 . . . 120.6(2) no
C9 C10 C18 . . . 126.7(2) no
N3 C10 C18 . . . 112.8(2) no
O1 C11 C12 . . . 123.9(2) no
O1 C11 C16 . . . 115.4(2) no
C12 C11 C16 . . . 120.7(2) no
C13 C12 C11 . . . 119.0(2) no
C13 C12 H12 . . . 120.50 no
C11 C12 H12 . . . 120.50 no
C12 C13 C14 . . . 120.7(2) no
C12 C13 H13 . . . 119.60 no
C14 C13 H13 . . . 119.60 no
C13 C14 C15 . . . 121.0(2) no
C13 C14 C1 . . . 121.8(2) no
C15 C14 C1 . . . 116.9(2) no
C16 C15 C14 . . . 116.9(2) no
C16 C15 Pt1 . . . 129.95(18) no
C14 C15 Pt1 . . . 112.05(17) no
C15 C16 C11 . . . 121.7(2) no
C15 C16 H16 . . . 119.20 no
C11 C16 H16 . . . 119.20 no
C22 C17 C18 . . . 117.1(2) no
C22 C17 Pt1 . . . 130.91(18) no
C18 C17 Pt1 . . . 111.73(17) no
C19 C18 C17 . . . 120.9(2) no
C19 C18 C10 . . . 122.3(2) no
C17 C18 C10 . . . 116.6(2) no
C18 C19 C20 . . . 120.9(2) no
C18 C19 H19 . . . 119.60 no
C20 C19 H19 . . . 119.60 no
C21 C20 C19 . . . 118.6(2) no
C21 C20 H20 . . . 120.70 no
C19 C20 H20 . . . 120.70 no
O2 C21 C20 . . . 123.9(2) no
O2 C21 C22 . . . 115.5(2) no
C20 C21 C22 . . . 120.6(2) no
C17 C22 C21 . . . 121.7(2) no
C17 C22 H22 . . . 119.10 no
C21 C22 H22 . . . 119.10 no
C28 C23 C24 . . . 120.4(2) no
C28 C23 N1 . . . 121.5(2) no
C24 C23 N1 . . . 118.1(2) no
C25 C24 C23 . . . 119.8(2) no
C25 C24 H24 . . . 120.10 no
C23 C24 H24 . . . 120.10 no
C24 C25 C26 . . . 120.1(2) no
C24 C25 H25 . . . 120.00 no
C26 C25 H25 . . . 120.00 no
O3 C26 C25 . . . 115.5(2) no
O3 C26 C27 . . . 124.3(2) no
C25 C26 C27 . . . 120.2(2) no
C28 C27 C26 . . . 119.1(2) no
C28 C27 H27 . . . 120.40 no
C26 C27 H27 . . . 120.40 no
C23 C28 C27 . . . 120.4(2) no
C23 C28 H28 . . . 119.80 no
C27 C28 H28 . . . 119.80 no
O3 C29 H29A . . . 109.50 no
O3 C29 H29B . . . 109.50 no
H29A C29 H29B . . . 109.50 no
O3 C29 H29C . . . 109.50 no
H29A C29 H29C . . . 109.50 no
H29B C29 H29C . . . 109.50 no
O1 C30 H30A . . . 109.50 no
O1 C30 H30B . . . 109.50 no
H30A C30 H30B . . . 109.50 no
O1 C30 H30C . . . 109.50 no
H30A C30 H30C . . . 109.50 no
H30B C30 H30C . . . 109.50 no
O2 C31 H31A . . . 109.50 no
O2 C31 H31B . . . 109.50 no
H31A C31 H31B . . . 109.50 no
O2 C31 H31C . . . 109.50 no
H31A C31 H31C . . . 109.50 no
H31B C31 H31C . . . 109.50 no
C17A Pt1A C15A . . . 103.49(10) no
C17A Pt1A N3A . . . 170.87(8) no
C15A Pt1A N3A . . . 82.20(9) no
C17A Pt1A N2A . . . 82.36(9) no
C15A Pt1A N2A . . . 172.78(9) no
N3A Pt1A N2A . . . 92.55(8) no
C5A N1A C6A . . . 130.9(2) no
C5A N1A C23A . . . 115.18(19) no
C6A N1A C23A . . . 113.81(19) no
C5A N2A C1A . . . 120.77(19) no
C5A N2A Pt1A . . . 124.90(16) no
C1A N2A Pt1A . . . 113.89(15) no
C6A N3A C10A . . . 120.4(2) no
C6A N3A Pt1A . . . 124.39(16) no
C10A N3A Pt1A . . . 113.74(16) no
C11A O1A C30A . . . 117.3(2) no
C21A O2A C31A . . . 117.7(2) no
C26A O3A C29A . . . 117.65(19) no
N2A C1A C2A . . . 121.2(2) no
N2A C1A C18A . . . 113.7(2) no
C2A C1A C18A . . . 125.1(2) no
C1A C2A C3A . . . 118.2(2) no
C1A C2A H2A . . . 120.90 no
C3A C2A H2A . . . 120.90 no
C4A C3A C2A . . . 120.8(2) no
C4A C3A H3A . . . 119.60 no
C2A C3A H3A . . . 119.60 no
C3A C4A C5A . . . 119.3(2) no
C3A C4A H4A . . . 120.30 no
C5A C4A H4A . . . 120.30 no
N2A C5A N1A . . . 122.2(2) no
N2A C5A C4A . . . 119.6(2) no
N1A C5A C4A . . . 118.2(2) no
N3A C6A C7A . . . 120.2(2) no
N3A C6A N1A . . . 121.4(2) no
C7A C6A N1A . . . 118.4(2) no
C8A C7A C6A . . . 119.1(2) no
C8A C7A H7A . . . 120.40 no
C6A C7A H7A . . . 120.40 no
C7A C8A C9A . . . 120.7(2) no
C7A C8A H8A . . . 119.60 no
C9A C8A H8A . . . 119.60 no
C10A C9A C8A . . . 118.4(2) no
C10A C9A H9A . . . 120.80 no
C8A C9A H9A . . . 120.80 no
N3A C10A C9A . . . 121.0(2) no
N3A C10A C14A . . . 113.6(2) no
C9A C10A C14A . . . 125.4(2) no
O1A C11A C12A . . . 115.3(2) no
O1A C11A C16A . . . 123.4(3) no
C12A C11A C16A . . . 121.3(2) no
C13A C12A C11A . . . 119.2(2) no
C13A C12A H12A . . . 120.40 no
C11A C12A H12A . . . 120.40 no
C12A C13A C14A . . . 120.2(2) no
C12A C13A H13A . . . 119.90 no
C14A C13A H13A . . . 119.90 no
C13A C14A C15A . . . 121.4(2) no
C13A C14A C10A . . . 122.2(2) no
C15A C14A C10A . . . 116.3(2) no
C16A C15A C14A . . . 116.8(2) no
C16A C15A Pt1A . . . 130.56(19) no
C14A C15A Pt1A . . . 112.49(17) no
C11A C16A C15A . . . 121.0(2) no
C11A C16A H16A . . . 119.50 no
C15A C16A H16A . . . 119.50 no
C22A C17A C18A . . . 116.2(2) no
C22A C17A Pt1A . . . 131.19(18) no
C18A C17A Pt1A . . . 112.32(17) no
C19A C18A C17A . . . 120.8(2) no
C19A C18A C1A . . . 122.1(2) no
C17A C18A C1A . . . 117.0(2) no
C20A C19A C18A . . . 121.6(2) no
C20A C19A H19A . . . 119.20 no
C18A C19A H19A . . . 119.20 no
C19A C20A C21A . . . 118.4(2) no
C19A C20A H20A . . . 120.80 no
C21A C20A H20A . . . 120.80 no
O2A C21A C20A . . . 124.2(2) no
O2A C21A C22A . . . 115.4(2) no
C20A C21A C22A . . . 120.4(2) no
C21A C22A C17A . . . 122.4(2) no
C21A C22A H22A . . . 118.80 no
C17A C22A H22A . . . 118.80 no
C28A C23A C24A . . . 120.5(2) no
C28A C23A N1A . . . 121.1(2) no
C24A C23A N1A . . . 118.4(2) no
C25A C24A C23A . . . 120.0(2) no
C25A C24A H24A . . . 120.00 no
C23A C24A H24A . . . 120.00 no
C24A C25A C26A . . . 119.8(2) no
C24A C25A H25A . . . 120.10 no
C26A C25A H25A . . . 120.10 no
O3A C26A C27A . . . 124.8(2) no
O3A C26A C25A . . . 115.2(2) no
C27A C26A C25A . . . 120.0(2) no
C26A C27A C28A . . . 119.7(2) no
C26A C27A H27A . . . 120.20 no
C28A C27A H27A . . . 120.20 no
C23A C28A C27A . . . 120.0(2) no
C23A C28A H28A . . . 120.00 no
C27A C28A H28A . . . 120.00 no
O3A C29A H29D . . . 109.50 no
O3A C29A H29E . . . 109.50 no
H29D C29A H29E . . . 109.50 no
O3A C29A H29F . . . 109.50 no
H29D C29A H29F . . . 109.50 no
H29E C29A H29F . . . 109.50 no
O1A C30A H30D . . . 109.50 no
O1A C30A H30E . . . 109.50 no
H30D C30A H30E . . . 109.50 no
O1A C30A H30F . . . 109.50 no
H30D C30A H30F . . . 109.50 no
H30E C30A H30F . . . 109.50 no
O2A C31A H31D . . . 109.50 no
O2A C31A H31E . . . 109.50 no
H31D C31A H31E . . . 109.50 no
O2A C31A H31F . . . 109.50 no
H31D C31A H31F . . . 109.50 no
H31E C31A H31F . . . 109.50 no
Cl2L C1L Cl1L . . . 110.73(16) no
Cl2L C1L H1L1 . . . 109.50 no
Cl1L C1L H1L1 . . . 109.50 no
Cl2L C1L H1L2 . . . 109.50 no
Cl1L C1L H1L2 . . . 109.50 no
H1L1 C1L H1L2 . . . 108.10 no

loop_
_geom_bond_atom_site_label_1
_geom_bond_atom_site_label_2
_geom_bond_site_symmetry_1
_geom_bond_site_symmetry_2
_geom_bond_distance
_geom_bond_publ_flag
Pt1 C17 . . 1.997(2) no
Pt1 C15 . . 1.997(2) no
Pt1 N3 . . 2.042(2) no
Pt1 N2 . . 2.0484(19) no
N1 C5 . . 1.410(3) no
N1 C6 . . 1.415(3) no
N1 C23 . . 1.455(3) no
N2 C5 . . 1.345(3) no
N2 C1 . . 1.377(3) no
N3 C6 . . 1.344(3) no
N3 C10 . . 1.381(3) no
O1 C11 . . 1.369(3) no
O1 C30 . . 1.428(3) no
O2 C21 . . 1.365(3) no
O2 C31 . . 1.430(3) no
O3 C26 . . 1.366(3) no
O3 C29 . . 1.427(3) no
C1 C2 . . 1.384(3) no
C1 C14 . . 1.459(4) no
C2 C3 . . 1.389(4) no
C2 H2 . . 0.9400 no
C3 C4 . . 1.370(4) no
C3 H3 . . 0.9400 no
C4 C5 . . 1.407(3) no
C4 H4 . . 0.9400 no
C6 C7 . . 1.399(3) no
C7 C8 . . 1.382(3) no
C7 H7 . . 0.9400 no
C8 C9 . . 1.382(4) no
C8 H8 . . 0.9400 no
C9 C10 . . 1.378(3) no
C9 H9 . . 0.9400 no
C10 C18 . . 1.466(3) no
C11 C12 . . 1.389(3) no
C11 C16 . . 1.402(3) no
C12 C13 . . 1.387(4) no
C12 H12 . . 0.9400 no
C13 C14 . . 1.399(4) no
C13 H13 . . 0.9400 no
C14 C15 . . 1.425(3) no
C15 C16 . . 1.394(3) no
C16 H16 . . 0.9400 no
C17 C22 . . 1.388(3) no
C17 C18 . . 1.431(3) no
C18 C19 . . 1.393(3) no
C19 C20 . . 1.398(4) no
C19 H19 . . 0.9400 no
C20 C21 . . 1.396(4) no
C20 H20 . . 0.9400 no
C21 C22 . . 1.406(3) no
C22 H22 . . 0.9400 no
C23 C28 . . 1.380(3) no
C23 C24 . . 1.387(3) no
C24 C25 . . 1.382(4) no
C24 H24 . . 0.9400 no
C25 C26 . . 1.391(4) no
C25 H25 . . 0.9400 no
C26 C27 . . 1.396(4) no
C27 C28 . . 1.390(3) no
C27 H27 . . 0.9400 no
C28 H28 . . 0.9400 no
C29 H29A . . 0.9700 no
C29 H29B . . 0.9700 no
C29 H29C . . 0.9700 no
C30 H30A . . 0.9700 no
C30 H30B . . 0.9700 no
C30 H30C . . 0.9700 no
C31 H31A . . 0.9700 no
C31 H31B . . 0.9700 no
C31 H31C . . 0.9700 no
Pt1A C17A . . 1.993(2) no
Pt1A C15A . . 1.998(2) no
Pt1A N3A . . 2.040(2) no
Pt1A N2A . . 2.0495(19) no
N1A C5A . . 1.407(3) no
N1A C6A . . 1.412(3) no
N1A C23A . . 1.457(3) no
N2A C5A . . 1.342(3) no
N2A C1A . . 1.373(3) no
N3A C6A . . 1.344(3) no
N3A C10A . . 1.376(3) no
O1A C11A . . 1.382(3) no
O1A C30A . . 1.420(4) no
O2A C21A . . 1.369(3) no
O2A C31A . . 1.431(3) no
O3A C26A . . 1.364(3) no
O3A C29A . . 1.425(3) no
C1A C2A . . 1.382(3) no
C1A C18A . . 1.464(3) no
C2A C3A . . 1.389(3) no
C2A H2A . . 0.9400 no
C3A C4A . . 1.369(4) no
C3A H3A . . 0.9400 no
C4A C5A . . 1.415(3) no
C4A H4A . . 0.9400 no
C6A C7A . . 1.401(3) no
C7A C8A . . 1.379(3) no
C7A H7A . . 0.9400 no
C8A C9A . . 1.383(4) no
C8A H8A . . 0.9400 no
C9A C10A . . 1.382(4) no
C9A H9A . . 0.9400 no
C10A C14A . . 1.463(3) no
C11A C12A . . 1.384(4) no
C11A C16A . . 1.393(3) no
C12A C13A . . 1.383(4) no
C12A H12A . . 0.9400 no
C13A C14A . . 1.399(3) no
C13A H13A . . 0.9400 no
C14A C15A . . 1.419(4) no
C15A C16A . . 1.405(3) no
C16A H16A . . 0.9400 no
C17A C22A . . 1.397(3) no
C17A C18A . . 1.421(3) no
C18A C19A . . 1.395(3) no
C19A C20A . . 1.381(3) no
C19A H19A . . 0.9400 no
C20A C21A . . 1.392(3) no
C20A H20A . . 0.9400 no
C21A C22A . . 1.394(3) no
C22A H22A . . 0.9400 no
C23A C28A . . 1.381(3) no
C23A C24A . . 1.387(3) no
C24A C25A . . 1.382(3) no
C24A H24A . . 0.9400 no
C25A C26A . . 1.400(3) no
C25A H25A . . 0.9400 no
C26A C27A . . 1.389(3) no
C27A C28A . . 1.392(3) no
C27A H27A . . 0.9400 no
C28A H28A . . 0.9400 no
C29A H29D . . 0.9700 no
C29A H29E . . 0.9700 no
C29A H29F . . 0.9700 no
C30A H30D . . 0.9700 no
C30A H30E . . 0.9700 no
C30A H30F . . 0.9700 no
C31A H31D . . 0.9700 no
C31A H31E . . 0.9700 no
C31A H31F . . 0.9700 no
C1L Cl2L . . 1.760(3) no
C1L Cl1L . . 1.767(3) no
C1L H1L1 . . 0.9800 no
C1L H1L2 . . 0.9800 no
Pt1 Pt1 . 2_565 6.5719(3) no
